data_4120483
loop_
_publ_author_name
'Lagaditis, Paraskevi O.'
'Sues, Peter E.'
'Sonnenberg, Jessica F.'
'Wan, Kai Yang'
'Lough, Alan J.'
'Morris, Robert H.'

_publ_section_title
;
 Iron(II) Complexes Containing Unsymmetrical P-N-P' Pincer Ligands for the
 Catalytic Asymmetric Hydrogenation of Ketones and Imines.
;
_journal_issue 4
_journal_name_full 'Journal of the American Chemical Society'
_journal_page_first 1367
_journal_page_last 1380
_journal_paper_doi 10.1021/ja4082233
_journal_volume 136
_journal_year 2014
_chemical_formula_moiety 'C29 H39 Br2 Fe N O P2, 2(C4 H8 O)'
_chemical_formula_sum 'C37 H55 Br2 Fe N O3 P2'
_chemical_formula_weight 839.43
_chemical_name_systematic
; 
 ? 
;
_space_group_IT_number 14
_symmetry_cell_setting monoclinic
_symmetry_space_group_name_Hall '-P 2ybc'
_symmetry_space_group_name_H-M 'P 1 21/c 1'
_atom_sites_solution_hydrogens geom
_atom_sites_solution_primary direct
_atom_sites_solution_secondary difmap
_audit_creation_method SHELXL-97
_cell_angle_alpha 90.00
_cell_angle_beta 101.087(2)
_cell_angle_gamma 90.00
_cell_formula_units_Z 4
_cell_length_a 13.7184(5)
_cell_length_b 19.4893(7)
_cell_length_c 14.7566(5)
_cell_measurement_reflns_used 9925
_cell_measurement_temperature 147(2)
_cell_measurement_theta_max 66.32
_cell_measurement_theta_min 3.28
_cell_volume 3871.7(2)
_computing_cell_refinement APEX2
_computing_data_collection 'APEX2 (Bruker, 2007)'
_computing_data_reduction 'SAINT (Bruker, 2007)'
_computing_molecular_graphics 'PLATON (Spek, 2009)'
_computing_publication_material 'SHELXTL (Sheldrick, 2008)'
_computing_structure_refinement 'SHELXL-97 (Sheldrick, 2008)'
_computing_structure_solution 'SHELXS-97 (Sheldrick, 2008)'
_diffrn_ambient_temperature 147(2)
_diffrn_measured_fraction_theta_full 0.973
_diffrn_measured_fraction_theta_max 0.973
_diffrn_measurement_device_type 'Bruker Kappa APEX-DUO CCD'
_diffrn_measurement_method '\f and \w scans'
_diffrn_radiation_monochromator 'multi-layer optics'
_diffrn_radiation_source 'Bruker microsource'
_diffrn_radiation_type CuK\a
_diffrn_radiation_wavelength 1.54178
_diffrn_reflns_av_R_equivalents 0.0388
_diffrn_reflns_av_sigmaI/netI 0.0340
_diffrn_reflns_limit_h_max 15
_diffrn_reflns_limit_h_min -16
_diffrn_reflns_limit_k_max 22
_diffrn_reflns_limit_k_min -13
_diffrn_reflns_limit_l_max 15
_diffrn_reflns_limit_l_min -17
_diffrn_reflns_number 26003
_diffrn_reflns_theta_full 66.53
_diffrn_reflns_theta_max 66.53
_diffrn_reflns_theta_min 3.28
_exptl_absorpt_coefficient_mu 6.592
_exptl_absorpt_correction_T_max 0.7528
_exptl_absorpt_correction_T_min 0.6532
_exptl_absorpt_correction_type multi-scan
_exptl_absorpt_process_details 'SADABS (Sheldrick, 1996)'
_exptl_crystal_colour violet
_exptl_crystal_density_diffrn 1.440
_exptl_crystal_density_method 'not measured'
_exptl_crystal_description block
_exptl_crystal_F_000 1736
_exptl_crystal_size_max 0.10
_exptl_crystal_size_mid 0.08
_exptl_crystal_size_min 0.05
_refine_diff_density_max 0.838
_refine_diff_density_min -0.673
_refine_diff_density_rms 0.072
_refine_ls_extinction_method none
_refine_ls_goodness_of_fit_ref 1.026
_refine_ls_hydrogen_treatment constr
_refine_ls_matrix_type full
_refine_ls_number_parameters 415
_refine_ls_number_reflns 6650
_refine_ls_number_restraints 10
_refine_ls_restrained_S_all 1.031
_refine_ls_R_factor_all 0.0424
_refine_ls_R_factor_gt 0.0340
_refine_ls_shift/su_max 0.002
_refine_ls_shift/su_mean 0.000
_refine_ls_structure_factor_coef Fsqd
_refine_ls_weighting_details 'calc w=1/[\s^2^(Fo^2^)+(0.0456P)^2^+3.9373P] where P=(Fo^2^+2Fc^2^)/3'
_refine_ls_weighting_scheme calc
_refine_ls_wR_factor_gt 0.0847
_refine_ls_wR_factor_ref 0.0894
_reflns_number_gt 5702
_reflns_number_total 6650
_reflns_threshold_expression I>2\s(I)
_cod_data_source_file ja4082233_si_002.cif
_cod_data_source_block 2a_trans-[Fe(Cy2PCH2CHNC2H4PPH2)(Br)2(CO)]
_cod_depositor_comments
;
The following automatic conversions were performed:

'_symmetry_cell_setting' value 'Monoclinic' changed to 'monoclinic'
according to
/usr/data/users/saulius/automatic-downloads/current/ACS/lib/dictionaries/cif_core.dic
dictionary named 'cif_core.dic' version 2.4.2 from 2011-04-26.

Automatic conversion script
Id: cif_fix_values 2281 2013-09-26 08:29:07Z andrius 
;
_cod_original_sg_symbol_H-M 'P 21/c'
_cod_database_code 4120483

loop_
_symmetry_equiv_pos_as_xyz
'x, y, z'
'-x, y+1/2, -z+1/2'
'-x, -y, -z'
'x, -y-1/2, z-1/2'

loop_
_atom_site_label
_atom_site_type_symbol
_atom_site_fract_x
_atom_site_fract_y
_atom_site_fract_z
_atom_site_U_iso_or_equiv
_atom_site_adp_type
_atom_site_occupancy
_atom_site_symmetry_multiplicity
_atom_site_calc_flag
_atom_site_refinement_flags
Fe1 Fe 0.80909(3) 0.87592(2) 1.05944(3) 0.01702(12) Uani 1 1 d .
Br1 Br 0.84690(2) 0.765268(15) 1.13774(2) 0.02505(10) Uani 1 1 d .
Br2 Br 0.78497(2) 0.985950(16) 0.97691(2) 0.02667(10) Uani 1 1 d .
P1 P 0.71725(6) 0.82787(4) 0.93089(5) 0.01970(17) Uani 1 1 d .
P2 P 0.92607(6) 0.92506(4) 1.16914(5) 0.02144(17) Uani 1 1 d .
O1 O 0.64656(17) 0.89375(12) 1.15611(15) 0.0319(5) Uani 1 1 d .
N1 N 0.92250(18) 0.85791(13) 0.99424(17) 0.0236(5) Uani 1 1 d .
C1 C 0.8084(2) 0.83014(17) 0.8538(2) 0.0267(7) Uani 1 1 d .
H1A H 0.8058 0.7866 0.8189 0.032 Uiso 1 1 calc R
H1B H 0.7923 0.8682 0.8090 0.032 Uiso 1 1 calc R
C2 C 0.9097(2) 0.84011(16) 0.9100(2) 0.0254(7) Uani 1 1 d .
H2A H 0.9660 0.8330 0.8824 0.030 Uiso 1 1 calc R
C3 C 1.0252(2) 0.86498(18) 1.0469(2) 0.0310(7) Uani 1 1 d .
H3A H 1.0716 0.8709 1.0037 0.037 Uiso 1 1 calc R
H3B H 1.0445 0.8230 1.0837 0.037 Uiso 1 1 calc R
C4 C 1.0315(2) 0.92629(17) 1.1101(2) 0.0280(7) Uani 1 1 d .
H4A H 1.0306 0.9691 1.0738 0.034 Uiso 1 1 calc R
H4B H 1.0945 0.9248 1.1560 0.034 Uiso 1 1 calc R
C5 C 0.7102(2) 0.88807(14) 1.1173(2) 0.0207(6) Uani 1 1 d .
C11 C 0.6836(2) 0.73691(16) 0.9405(2) 0.0244(7) Uani 1 1 d .
H11A H 0.7445 0.7139 0.9755 0.029 Uiso 1 1 calc R
C12 C 0.6052(2) 0.73061(16) 1.0009(2) 0.0278(7) Uani 1 1 d .
H12A H 0.6276 0.7559 1.0594 0.033 Uiso 1 1 calc R
H12B H 0.5422 0.7514 0.9687 0.033 Uiso 1 1 calc R
C13 C 0.5876(3) 0.65552(18) 1.0222(2) 0.0360(8) Uani 1 1 d .
H13A H 0.6491 0.6358 1.0591 0.043 Uiso 1 1 calc R
H13B H 0.5348 0.6525 1.0594 0.043 Uiso 1 1 calc R
C14 C 0.5570(3) 0.61465(19) 0.9338(2) 0.0420(9) Uani 1 1 d .
H14A H 0.5488 0.5658 0.9491 0.050 Uiso 1 1 calc R
H14B H 0.4923 0.6317 0.8997 0.050 Uiso 1 1 calc R
C15 C 0.6344(3) 0.62097(18) 0.8735(3) 0.0424(9) Uani 1 1 d .
H15A H 0.6117 0.5955 0.8152 0.051 Uiso 1 1 calc R
H15B H 0.6974 0.6000 0.9056 0.051 Uiso 1 1 calc R
C16 C 0.6530(3) 0.69604(17) 0.8513(2) 0.0325(8) Uani 1 1 d .
H16A H 0.7062 0.6986 0.8146 0.039 Uiso 1 1 calc R
H16B H 0.5919 0.7160 0.8141 0.039 Uiso 1 1 calc R
C21 C 0.5999(2) 0.86531(17) 0.8656(2) 0.0283(7) Uani 1 1 d .
H21A H 0.5575 0.8246 0.8438 0.034 Uiso 1 1 calc R
C22 C 0.6064(3) 0.90389(19) 0.7782(2) 0.0359(8) Uani 1 1 d .
H22A H 0.6378 0.8743 0.7375 0.043 Uiso 1 1 calc R
H22B H 0.6486 0.9450 0.7938 0.043 Uiso 1 1 calc R
C23 C 0.5032(3) 0.9258(2) 0.7272(2) 0.0379(9) Uani 1 1 d .
H23A H 0.5104 0.9553 0.6743 0.046 Uiso 1 1 calc R
H23B H 0.4652 0.8845 0.7024 0.046 Uiso 1 1 calc R
C24 C 0.4453(3) 0.9644(2) 0.7885(3) 0.0416(9) Uani 1 1 d .
H24A H 0.4773 1.0094 0.8049 0.050 Uiso 1 1 calc R
H24B H 0.3771 0.9729 0.7540 0.050 Uiso 1 1 calc R
C25 C 0.4400(3) 0.9258(2) 0.8753(2) 0.0392(9) Uani 1 1 d .
H25A H 0.3982 0.8845 0.8594 0.047 Uiso 1 1 calc R
H25B H 0.4080 0.9551 0.9159 0.047 Uiso 1 1 calc R
C26 C 0.5417(2) 0.90402(17) 0.9272(2) 0.0276(7) Uani 1 1 d .
H26A H 0.5337 0.8744 0.9798 0.033 Uiso 1 1 calc R
H26B H 0.5796 0.9452 0.9525 0.033 Uiso 1 1 calc R
C31 C 0.9218(2) 1.01319(16) 1.2110(2) 0.0266(7) Uani 1 1 d .
C32 C 0.8358(3) 1.05161(18) 1.1961(2) 0.0353(8) Uani 1 1 d .
H32A H 0.7756 1.0326 1.1630 0.042 Uiso 1 1 calc R
C33 C 0.8375(3) 1.11827(19) 1.2296(3) 0.0440(9) Uani 1 1 d .
H33A H 0.7786 1.1450 1.2179 0.053 Uiso 1 1 calc R
C34 C 0.9238(3) 1.14611(18) 1.2796(2) 0.0399(9) Uani 1 1 d .
H34A H 0.9241 1.1917 1.3024 0.048 Uiso 1 1 calc R
C35 C 1.0089(3) 1.10761(18) 1.2962(2) 0.0365(8) Uani 1 1 d .
H35A H 1.0684 1.1264 1.3310 0.044 Uiso 1 1 calc R
C36 C 1.0084(3) 1.04165(17) 1.2623(2) 0.0323(8) Uani 1 1 d .
H36A H 1.0677 1.0153 1.2740 0.039 Uiso 1 1 calc R
C41 C 0.9676(2) 0.88006(15) 1.2781(2) 0.0243(7) Uani 1 1 d .
C42 C 0.9093(3) 0.88425(17) 1.3451(2) 0.0324(8) Uani 1 1 d .
H42A H 0.8501 0.9108 1.3333 0.039 Uiso 1 1 calc R
C43 C 0.9359(3) 0.8505(2) 1.4287(2) 0.0428(9) Uani 1 1 d .
H43A H 0.8954 0.8539 1.4740 0.051 Uiso 1 1 calc R
C44 C 1.0214(3) 0.81197(19) 1.4455(3) 0.0467(11) Uani 1 1 d .
H44A H 1.0403 0.7891 1.5030 0.056 Uiso 1 1 calc R
C45 C 1.0799(3) 0.80620(18) 1.3797(3) 0.0449(10) Uani 1 1 d .
H45A H 1.1381 0.7787 1.3916 0.054 Uiso 1 1 calc R
C46 C 1.0542(3) 0.84040(17) 1.2963(2) 0.0323(8) Uani 1 1 d .
H46A H 1.0953 0.8369 1.2515 0.039 Uiso 1 1 calc R
O1S O 1.2079(3) 1.02158(16) 1.4290(3) 0.0731(10) Uani 1 1 d D
C1S C 1.1542(3) 0.9826(2) 1.4808(3) 0.0638(13) Uani 1 1 d D
H1S1 H 1.1046 0.9540 1.4398 0.077 Uiso 1 1 calc R
H1S2 H 1.1189 1.0127 1.5178 0.077 Uiso 1 1 calc R
C2S C 1.2257(4) 0.9388(3) 1.5416(3) 0.0713(15) Uani 1 1 d D
H2S1 H 1.1941 0.8959 1.5574 0.086 Uiso 1 1 calc R
H2S2 H 1.2555 0.9632 1.5991 0.086 Uiso 1 1 calc R
C3S C 1.3005(4) 0.9248(3) 1.4839(4) 0.0765(16) Uani 1 1 d D
H3S1 H 1.2941 0.8772 1.4600 0.092 Uiso 1 1 calc R
H3S2 H 1.3686 0.9313 1.5200 0.092 Uiso 1 1 calc R
C4S C 1.2792(4) 0.9751(3) 1.4068(4) 0.0741(15) Uani 1 1 d D
H4S1 H 1.3406 0.9998 1.4003 0.089 Uiso 1 1 calc R
H4S2 H 1.2527 0.9513 1.3479 0.089 Uiso 1 1 calc R
O2S O 0.2540(4) 0.6975(3) 0.6822(4) 0.146(2) Uani 1 1 d D
C5S C 0.2771(7) 0.7405(4) 0.6160(7) 0.169(5) Uani 1 1 d D
H5S1 H 0.3154 0.7802 0.6460 0.203 Uiso 1 1 calc R
H5S2 H 0.2152 0.7581 0.5772 0.203 Uiso 1 1 calc R
C6S C 0.3348(9) 0.7046(6) 0.5587(7) 0.235(8) Uani 1 1 d D
H6S1 H 0.3837 0.7355 0.5384 0.282 Uiso 1 1 calc R
H6S2 H 0.2916 0.6843 0.5038 0.282 Uiso 1 1 calc R
C7S C 0.3840(5) 0.6516(4) 0.6208(6) 0.127(3) Uani 1 1 d D
H7S1 H 0.4543 0.6640 0.6442 0.152 Uiso 1 1 calc R
H7S2 H 0.3819 0.6071 0.5881 0.152 Uiso 1 1 calc R
C8S C 0.3294(6) 0.6470(5) 0.6978(5) 0.164(5) Uani 1 1 d D
H8S1 H 0.2999 0.6008 0.6996 0.196 Uiso 1 1 calc R
H8S2 H 0.3750 0.6554 0.7574 0.196 Uiso 1 1 calc R

loop_
_atom_site_aniso_label
_atom_site_aniso_U_11
_atom_site_aniso_U_22
_atom_site_aniso_U_33
_atom_site_aniso_U_23
_atom_site_aniso_U_13
_atom_site_aniso_U_12
Fe1 0.0195(2) 0.0172(2) 0.0158(2) 0.00200(18) 0.00686(18) 0.00081(18)
Br1 0.03302(19) 0.01875(17) 0.02212(17) 0.00314(12) 0.00216(13) 0.00203(13)
Br2 0.02886(18) 0.02281(18) 0.02894(18) 0.00861(13) 0.00704(14) -0.00137(13)
P1 0.0244(4) 0.0209(4) 0.0147(3) 0.0001(3) 0.0062(3) 0.0017(3)
P2 0.0213(4) 0.0218(4) 0.0212(4) 0.0024(3) 0.0039(3) -0.0032(3)
O1 0.0311(13) 0.0416(14) 0.0262(12) -0.0008(10) 0.0136(10) 0.0039(10)
N1 0.0250(14) 0.0258(14) 0.0218(13) 0.0053(11) 0.0090(11) 0.0039(11)
C1 0.0319(17) 0.0318(17) 0.0189(15) -0.0010(13) 0.0105(13) 0.0031(14)
C2 0.0259(16) 0.0283(17) 0.0250(16) 0.0028(13) 0.0125(13) 0.0063(13)
C3 0.0213(16) 0.042(2) 0.0318(18) 0.0006(15) 0.0098(14) 0.0030(14)
C4 0.0210(16) 0.0352(18) 0.0284(17) 0.0048(14) 0.0064(13) -0.0040(13)
C5 0.0245(16) 0.0187(15) 0.0179(14) 0.0013(12) 0.0015(13) -0.0013(12)
C11 0.0320(18) 0.0226(16) 0.0197(15) -0.0020(12) 0.0077(13) -0.0024(13)
C12 0.0330(18) 0.0263(17) 0.0246(16) -0.0030(14) 0.0068(14) -0.0042(14)
C13 0.048(2) 0.0339(19) 0.0282(18) 0.0021(15) 0.0130(16) -0.0079(16)
C14 0.060(3) 0.033(2) 0.0323(19) -0.0025(16) 0.0076(18) -0.0185(18)
C15 0.069(3) 0.0300(19) 0.0295(19) -0.0084(15) 0.0141(18) -0.0113(18)
C16 0.047(2) 0.0279(18) 0.0235(17) -0.0032(14) 0.0075(15) -0.0057(15)
C21 0.0276(17) 0.0369(19) 0.0196(16) 0.0001(14) 0.0031(13) 0.0075(14)
C22 0.041(2) 0.044(2) 0.0239(17) 0.0044(15) 0.0089(15) 0.0112(16)
C23 0.042(2) 0.046(2) 0.0234(17) 0.0045(16) 0.0005(15) 0.0106(17)
C24 0.042(2) 0.044(2) 0.037(2) 0.0060(17) 0.0031(17) 0.0180(17)
C25 0.0291(19) 0.054(2) 0.0335(19) -0.0005(17) 0.0043(15) 0.0135(16)
C26 0.0287(17) 0.0332(18) 0.0215(16) 0.0005(14) 0.0064(13) 0.0049(14)
C31 0.0297(17) 0.0249(16) 0.0240(16) 0.0046(13) 0.0024(13) -0.0037(13)
C32 0.0294(18) 0.037(2) 0.038(2) -0.0103(16) 0.0026(15) -0.0016(15)
C33 0.044(2) 0.034(2) 0.050(2) -0.0108(18) 0.0001(18) 0.0083(17)
C34 0.058(2) 0.0270(18) 0.035(2) -0.0052(15) 0.0079(18) -0.0061(17)
C35 0.045(2) 0.0300(19) 0.0315(19) -0.0009(15) 0.0009(16) -0.0143(16)
C36 0.0315(18) 0.0273(18) 0.0351(19) 0.0022(15) -0.0012(15) -0.0056(14)
C41 0.0268(16) 0.0208(15) 0.0230(16) -0.0015(12) -0.0007(13) -0.0060(12)
C42 0.0373(19) 0.0314(18) 0.0283(18) 0.0018(14) 0.0062(15) -0.0101(15)
C43 0.055(2) 0.047(2) 0.0265(18) 0.0044(17) 0.0081(17) -0.019(2)
C44 0.072(3) 0.032(2) 0.0287(19) 0.0083(16) -0.0099(19) -0.017(2)
C45 0.056(2) 0.029(2) 0.041(2) 0.0025(17) -0.0129(19) 0.0040(17)
C46 0.0386(19) 0.0275(18) 0.0274(17) -0.0021(14) -0.0020(15) -0.0010(15)
O1S 0.066(2) 0.056(2) 0.086(3) 0.0109(18) -0.0121(19) -0.0104(17)
C1S 0.063(3) 0.057(3) 0.070(3) -0.021(3) 0.009(3) -0.002(2)
C2S 0.086(4) 0.074(3) 0.045(3) 0.005(2) -0.009(3) -0.026(3)
C3S 0.053(3) 0.072(4) 0.101(4) 0.017(3) 0.004(3) 0.005(3)
C4S 0.074(4) 0.079(4) 0.071(3) 0.000(3) 0.017(3) -0.012(3)
O2S 0.116(4) 0.170(6) 0.179(6) 0.004(5) 0.097(4) 0.008(4)
C5S 0.129(7) 0.111(6) 0.298(14) 0.082(8) 0.117(9) 0.049(5)
C6S 0.290(16) 0.189(11) 0.292(16) 0.117(11) 0.218(14) 0.131(11)
C7S 0.084(5) 0.103(5) 0.210(10) -0.014(6) 0.072(6) 0.005(4)
C8S 0.090(6) 0.249(12) 0.141(8) 0.110(8) -0.005(5) 0.013(7)

loop_
_atom_type_symbol
_atom_type_description
_atom_type_scat_dispersion_real
_atom_type_scat_dispersion_imag
_atom_type_scat_source
C C 0.0181 0.0091 'International Tables Vol C Tables 4.2.6.8 and 6.1.1.4'
H H 0.0000 0.0000 'International Tables Vol C Tables 4.2.6.8 and 6.1.1.4'
O O 0.0492 0.0322 'International Tables Vol C Tables 4.2.6.8 and 6.1.1.4'
P P 0.2955 0.4335 'International Tables Vol C Tables 4.2.6.8 and 6.1.1.4'
Fe Fe -1.1336 3.1974 'International Tables Vol C Tables 4.2.6.8 and 6.1.1.4'
Br Br -0.6763 1.2805 'International Tables Vol C Tables 4.2.6.8 and 6.1.1.4'
N N 0.0311 0.0180 'International Tables Vol C Tables 4.2.6.8 and 6.1.1.4'

loop_
_geom_angle_atom_site_label_1
_geom_angle_atom_site_label_2
_geom_angle_atom_site_label_3
_geom_angle
C5 Fe1 N1 177.67(12)
C5 Fe1 P2 95.91(10)
N1 Fe1 P2 84.76(8)
C5 Fe1 P1 96.08(10)
N1 Fe1 P1 83.35(8)
P2 Fe1 P1 167.75(3)
C5 Fe1 Br1 90.14(9)
N1 Fe1 Br1 87.65(7)
P2 Fe1 Br1 88.77(3)
P1 Fe1 Br1 93.67(3)
C5 Fe1 Br2 94.63(9)
N1 Fe1 Br2 87.60(7)
P2 Fe1 Br2 89.69(3)
P1 Fe1 Br2 86.88(2)
Br1 Fe1 Br2 175.12(2)
C11 P1 C1 106.26(14)
C11 P1 C21 102.27(15)
C1 P1 C21 107.03(14)
C11 P1 Fe1 116.07(10)
C1 P1 Fe1 99.92(11)
C21 P1 Fe1 123.92(11)
C41 P2 C4 106.54(15)
C41 P2 C31 100.30(14)
C4 P2 C31 103.18(15)
C41 P2 Fe1 119.07(10)
C4 P2 Fe1 100.51(11)
C31 P2 Fe1 125.08(11)
C2 N1 C3 118.5(3)
C2 N1 Fe1 122.8(2)
C3 N1 Fe1 118.62(19)
C2 C1 P1 109.3(2)
C2 C1 H1A 109.8
P1 C1 H1A 109.8
C2 C1 H1B 109.8
P1 C1 H1B 109.8
H1A C1 H1B 108.3
N1 C2 C1 121.3(3)
N1 C2 H2A 119.3
C1 C2 H2A 119.3
N1 C3 C4 109.5(3)
N1 C3 H3A 109.8
C4 C3 H3A 109.8
N1 C3 H3B 109.8
C4 C3 H3B 109.8
H3A C3 H3B 108.2
C3 C4 P2 109.1(2)
C3 C4 H4A 109.9
P2 C4 H4A 109.9
C3 C4 H4B 109.9
P2 C4 H4B 109.9
H4A C4 H4B 108.3
O1 C5 Fe1 177.7(3)
C16 C11 C12 110.7(3)
C16 C11 P1 117.8(2)
C12 C11 P1 109.7(2)
C16 C11 H11A 105.9
C12 C11 H11A 105.9
P1 C11 H11A 105.9
C13 C12 C11 110.8(3)
C13 C12 H12A 109.5
C11 C12 H12A 109.5
C13 C12 H12B 109.5
C11 C12 H12B 109.5
H12A C12 H12B 108.1
C14 C13 C12 110.8(3)
C14 C13 H13A 109.5
C12 C13 H13A 109.5
C14 C13 H13B 109.5
C12 C13 H13B 109.5
H13A C13 H13B 108.1
C15 C14 C13 110.7(3)
C15 C14 H14A 109.5
C13 C14 H14A 109.5
C15 C14 H14B 109.5
C13 C14 H14B 109.5
H14A C14 H14B 108.1
C14 C15 C16 111.5(3)
C14 C15 H15A 109.3
C16 C15 H15A 109.3
C14 C15 H15B 109.3
C16 C15 H15B 109.3
H15A C15 H15B 108.0
C11 C16 C15 110.1(3)
C11 C16 H16A 109.6
C15 C16 H16A 109.6
C11 C16 H16B 109.6
C15 C16 H16B 109.6
H16A C16 H16B 108.2
C22 C21 C26 112.8(3)
C22 C21 P1 116.8(2)
C26 C21 P1 112.7(2)
C22 C21 H21A 104.3
C26 C21 H21A 104.3
P1 C21 H21A 104.3
C21 C22 C23 111.0(3)
C21 C22 H22A 109.4
C23 C22 H22A 109.4
C21 C22 H22B 109.4
C23 C22 H22B 109.4
H22A C22 H22B 108.0
C24 C23 C22 112.7(3)
C24 C23 H23A 109.1
C22 C23 H23A 109.1
C24 C23 H23B 109.1
C22 C23 H23B 109.1
H23A C23 H23B 107.8
C25 C24 C23 112.2(3)
C25 C24 H24A 109.2
C23 C24 H24A 109.2
C25 C24 H24B 109.2
C23 C24 H24B 109.2
H24A C24 H24B 107.9
C24 C25 C26 112.4(3)
C24 C25 H25A 109.1
C26 C25 H25A 109.1
C24 C25 H25B 109.1
C26 C25 H25B 109.1
H25A C25 H25B 107.9
C25 C26 C21 111.9(3)
C25 C26 H26A 109.2
C21 C26 H26A 109.2
C25 C26 H26B 109.2
C21 C26 H26B 109.2
H26A C26 H26B 107.9
C32 C31 C36 118.9(3)
C32 C31 P2 122.5(3)
C36 C31 P2 118.5(3)
C31 C32 C33 119.7(3)
C31 C32 H32A 120.1
C33 C32 H32A 120.1
C34 C33 C32 120.8(4)
C34 C33 H33A 119.6
C32 C33 H33A 119.6
C35 C34 C33 119.6(3)
C35 C34 H34A 120.2
C33 C34 H34A 120.2
C34 C35 C36 120.1(3)
C34 C35 H35A 120.0
C36 C35 H35A 120.0
C35 C36 C31 120.8(3)
C35 C36 H36A 119.6
C31 C36 H36A 119.6
C42 C41 C46 118.7(3)
C42 C41 P2 118.3(2)
C46 C41 P2 123.0(3)
C43 C42 C41 121.1(4)
C43 C42 H42A 119.4
C41 C42 H42A 119.4
C44 C43 C42 119.3(4)
C44 C43 H43A 120.3
C42 C43 H43A 120.3
C43 C44 C45 120.7(3)
C43 C44 H44A 119.7
C45 C44 H44A 119.7
C44 C45 C46 120.2(4)
C44 C45 H45A 119.9
C46 C45 H45A 119.9
C45 C46 C41 119.9(3)
C45 C46 H46A 120.1
C41 C46 H46A 120.1
C1S O1S C4S 103.9(3)
O1S C1S C2S 107.0(4)
O1S C1S H1S1 110.3
C2S C1S H1S1 110.3
O1S C1S H1S2 110.3
C2S C1S H1S2 110.3
H1S1 C1S H1S2 108.6
C1S C2S C3S 102.2(4)
C1S C2S H2S1 111.3
C3S C2S H2S1 111.3
C1S C2S H2S2 111.3
C3S C2S H2S2 111.3
H2S1 C2S H2S2 109.2
C2S C3S C4S 105.2(4)
C2S C3S H3S1 110.7
C4S C3S H3S1 110.7
C2S C3S H3S2 110.7
C4S C3S H3S2 110.7
H3S1 C3S H3S2 108.8
O1S C4S C3S 106.7(4)
O1S C4S H4S1 110.4
C3S C4S H4S1 110.4
O1S C4S H4S2 110.4
C3S C4S H4S2 110.4
H4S1 C4S H4S2 108.6
C5S O2S C8S 106.3(4)
O2S C5S C6S 110.4(5)
O2S C5S H5S1 109.6
C6S C5S H5S1 109.6
O2S C5S H5S2 109.6
C6S C5S H5S2 109.6
H5S1 C5S H5S2 108.1
C5S C6S C7S 102.5(5)
C5S C6S H6S1 111.3
C7S C6S H6S1 111.3
C5S C6S H6S2 111.3
C7S C6S H6S2 111.3
H6S1 C6S H6S2 109.2
C6S C7S C8S 106.5(5)
C6S C7S H7S1 110.4
C8S C7S H7S1 110.4
C6S C7S H7S2 110.4
C8S C7S H7S2 110.4
H7S1 C7S H7S2 108.6
O2S C8S C7S 107.2(4)
O2S C8S H8S1 110.3
C7S C8S H8S1 110.3
O2S C8S H8S2 110.3
C7S C8S H8S2 110.3
H8S1 C8S H8S2 108.5

loop_
_geom_bond_atom_site_label_1
_geom_bond_atom_site_label_2
_geom_bond_distance
Fe1 C5 1.753(3)
Fe1 N1 2.011(2)
Fe1 P2 2.2613(9)
Fe1 P1 2.2680(9)
Fe1 Br1 2.4545(5)
Fe1 Br2 2.4568(5)
P1 C11 1.844(3)
P1 C1 1.846(3)
P1 C21 1.859(3)
P2 C41 1.824(3)
P2 C4 1.827(3)
P2 C31 1.830(3)
O1 C5 1.138(4)
N1 C2 1.269(4)
N1 C3 1.479(4)
C1 C2 1.488(4)
C1 H1A 0.9900
C1 H1B 0.9900
C2 H2A 0.9500
C3 C4 1.508(5)
C3 H3A 0.9900
C3 H3B 0.9900
C4 H4A 0.9900
C4 H4B 0.9900
C11 C16 1.527(4)
C11 C12 1.527(4)
C11 H11A 1.0000
C12 C13 1.526(5)
C12 H12A 0.9900
C12 H12B 0.9900
C13 C14 1.517(5)
C13 H13A 0.9900
C13 H13B 0.9900
C14 C15 1.517(5)
C14 H14A 0.9900
C14 H14B 0.9900
C15 C16 1.531(5)
C15 H15A 0.9900
C15 H15B 0.9900
C16 H16A 0.9900
C16 H16B 0.9900
C21 C22 1.509(5)
C21 C26 1.521(4)
C21 H21A 1.0000
C22 C23 1.531(5)
C22 H22A 0.9900
C22 H22B 0.9900
C23 C24 1.514(5)
C23 H23A 0.9900
C23 H23B 0.9900
C24 C25 1.499(5)
C24 H24A 0.9900
C24 H24B 0.9900
C25 C26 1.517(4)
C25 H25A 0.9900
C25 H25B 0.9900
C26 H26A 0.9900
C26 H26B 0.9900
C31 C32 1.379(5)
C31 C36 1.395(5)
C32 C33 1.389(5)
C32 H32A 0.9500
C33 C34 1.380(5)
C33 H33A 0.9500
C34 C35 1.371(5)
C34 H34A 0.9500
C35 C36 1.379(5)
C35 H35A 0.9500
C36 H36A 0.9500
C41 C42 1.389(5)
C41 C46 1.400(5)
C42 C43 1.384(5)
C42 H42A 0.9500
C43 C44 1.375(6)
C43 H43A 0.9500
C44 C45 1.378(6)
C44 H44A 0.9500
C45 C46 1.385(5)
C45 H45A 0.9500
C46 H46A 0.9500
O1S C1S 1.386(5)
O1S C4S 1.417(6)
C1S C2S 1.467(6)
C1S H1S1 0.9900
C1S H1S2 0.9900
C2S C3S 1.480(6)
C2S H2S1 0.9900
C2S H2S2 0.9900
C3S C4S 1.488(6)
C3S H3S1 0.9900
C3S H3S2 0.9900
C4S H4S1 0.9900
C4S H4S2 0.9900
O2S C5S 1.370(6)
O2S C8S 1.414(6)
C5S C6S 1.445(7)
C5S H5S1 0.9900
C5S H5S2 0.9900
C6S C7S 1.457(7)
C6S H6S1 0.9900
C6S H6S2 0.9900
C7S C8S 1.479(7)
C7S H7S1 0.9900
C7S H7S2 0.9900
C8S H8S1 0.9900
C8S H8S2 0.9900

loop_
_geom_torsion_atom_site_label_1
_geom_torsion_atom_site_label_2
_geom_torsion_atom_site_label_3
_geom_torsion_atom_site_label_4
_geom_torsion
C5 Fe1 P1 C11 -78.17(15)
N1 Fe1 P1 C11 99.56(14)
P2 Fe1 P1 C11 113.54(19)
Br1 Fe1 P1 C11 12.37(12)
Br2 Fe1 P1 C11 -172.50(11)
C5 Fe1 P1 C1 168.13(14)
N1 Fe1 P1 C1 -14.14(13)
P2 Fe1 P1 C1 -0.2(2)
Br1 Fe1 P1 C1 -101.33(11)
Br2 Fe1 P1 C1 73.80(11)
C5 Fe1 P1 C21 49.71(16)
N1 Fe1 P1 C21 -132.56(15)
P2 Fe1 P1 C21 -118.6(2)
Br1 Fe1 P1 C21 140.25(13)
Br2 Fe1 P1 C21 -44.62(13)
C5 Fe1 P2 C41 71.56(16)
N1 Fe1 P2 C41 -106.20(14)
P1 Fe1 P2 C41 -120.15(19)
Br1 Fe1 P2 C41 -18.45(12)
Br2 Fe1 P2 C41 166.18(12)
C5 Fe1 P2 C4 -172.69(14)
N1 Fe1 P2 C4 9.55(13)
P1 Fe1 P2 C4 -4.4(2)
Br1 Fe1 P2 C4 97.29(11)
Br2 Fe1 P2 C4 -78.07(11)
C5 Fe1 P2 C31 -58.26(16)
N1 Fe1 P2 C31 123.98(15)
P1 Fe1 P2 C31 110.0(2)
Br1 Fe1 P2 C31 -148.27(13)
Br2 Fe1 P2 C31 36.36(13)
P2 Fe1 N1 C2 -165.8(2)
P1 Fe1 N1 C2 11.2(2)
Br1 Fe1 N1 C2 105.2(2)
Br2 Fe1 N1 C2 -75.9(2)
P2 Fe1 N1 C3 14.8(2)
P1 Fe1 N1 C3 -168.1(2)
Br1 Fe1 N1 C3 -74.2(2)
Br2 Fe1 N1 C3 104.7(2)
C11 P1 C1 C2 -103.5(2)
C21 P1 C1 C2 147.8(2)
Fe1 P1 C1 C2 17.6(2)
C3 N1 C2 C1 178.3(3)
Fe1 N1 C2 C1 -1.1(4)
P1 C1 C2 N1 -12.9(4)
C2 N1 C3 C4 141.0(3)
Fe1 N1 C3 C4 -39.7(3)
N1 C3 C4 P2 45.6(3)
C41 P2 C4 C3 92.7(2)
C31 P2 C4 C3 -162.2(2)
Fe1 P2 C4 C3 -32.1(2)
C1 P1 C11 C16 -50.2(3)
C21 P1 C11 C16 61.8(3)
Fe1 P1 C11 C16 -160.3(2)
C1 P1 C11 C12 -178.1(2)
C21 P1 C11 C12 -66.0(2)
Fe1 P1 C11 C12 71.9(2)
C16 C11 C12 C13 57.0(4)
P1 C11 C12 C13 -171.3(2)
C11 C12 C13 C14 -57.0(4)
C12 C13 C14 C15 56.6(4)
C13 C14 C15 C16 -56.7(4)
C12 C11 C16 C15 -56.2(4)
P1 C11 C16 C15 176.4(3)
C14 C15 C16 C11 56.4(4)
C11 P1 C21 C22 -125.4(3)
C1 P1 C21 C22 -14.0(3)
Fe1 P1 C21 C22 101.1(3)
C11 P1 C21 C26 101.6(3)
C1 P1 C21 C26 -147.0(2)
Fe1 P1 C21 C26 -31.9(3)
C26 C21 C22 C23 -52.5(4)
P1 C21 C22 C23 174.6(2)
C21 C22 C23 C24 52.5(4)
C22 C23 C24 C25 -53.0(5)
C23 C24 C25 C26 52.8(4)
C24 C25 C26 C21 -52.5(4)
C22 C21 C26 C25 52.9(4)
P1 C21 C26 C25 -172.2(3)
C41 P2 C31 C32 -120.3(3)
C4 P2 C31 C32 129.9(3)
Fe1 P2 C31 C32 16.7(3)
C41 P2 C31 C36 57.7(3)
C4 P2 C31 C36 -52.1(3)
Fe1 P2 C31 C36 -165.3(2)
C36 C31 C32 C33 2.1(5)
P2 C31 C32 C33 -179.9(3)
C31 C32 C33 C34 -1.6(6)
C32 C33 C34 C35 0.2(6)
C33 C34 C35 C36 0.6(6)
C34 C35 C36 C31 0.0(5)
C32 C31 C36 C35 -1.3(5)
P2 C31 C36 C35 -179.3(3)
C4 P2 C41 C42 166.7(2)
C31 P2 C41 C42 59.5(3)
Fe1 P2 C41 C42 -80.8(3)
C4 P2 C41 C46 -14.8(3)
C31 P2 C41 C46 -122.0(3)
Fe1 P2 C41 C46 97.7(3)
C46 C41 C42 C43 0.4(5)
P2 C41 C42 C43 179.0(3)
C41 C42 C43 C44 -0.2(5)
C42 C43 C44 C45 -0.7(5)
C43 C44 C45 C46 1.3(6)
C44 C45 C46 C41 -1.0(5)
C42 C41 C46 C45 0.2(5)
P2 C41 C46 C45 -178.3(3)
C4S O1S C1S C2S 40.2(5)
O1S C1S C2S C3S -33.6(5)
C1S C2S C3S C4S 13.9(5)
C1S O1S C4S C3S -30.1(5)
C2S C3S C4S O1S 9.2(6)
C8S O2S C5S C6S 26.5(12)
O2S C5S C6S C7S -27.1(13)
C5S C6S C7S C8S 16.7(12)
C5S O2S C8S C7S -14.5(11)
C6S C7S C8S O2S -2.1(11)
